data_7128843
loop_
_publ_author_name
'Weyer, Nadine'
'Heinz, Myron'
'Bruhn, Clemens'
'Holthausen, Max C.'
'Siemeling, Ulrich'

_publ_section_title
;
 Reactivity of an N-heterocyclic silylene with a 1,1'-ferrocenediyl
 backbone towards carbonyl compounds, including carbon suboxide.
;
_journal_issue 74
_journal_name_full 'Chemical communications (Cambridge, England)'
_journal_page_first 9378
_journal_page_last 9381
_journal_paper_doi 10.1039/d1cc03947d
_journal_volume 57
_journal_year 2021
_chemical_formula_moiety 'C48 H52 Fe N2 O2 Si'
_chemical_formula_sum 'C48 H52 Fe N2 O2 Si'
_chemical_formula_weight 772.85
_space_group_crystal_system triclinic
_space_group_IT_number 2
_space_group_name_Hall '-P 1'
_space_group_name_H-M_alt 'P -1'
_atom_sites_solution_hydrogens geom
_audit_creation_date 2021-03-04
_audit_creation_method
;
Olex2 1.2
(compiled 2018.05.29 svn.r3508 for OlexSys, GUI svn.r5506)
;
_audit_update_record
;
2021-03-26 deposited with the CCDC.	2021-08-17 downloaded from the CCDC.
;
_cell_angle_alpha 84.184(4)
_cell_angle_beta 70.145(5)
_cell_angle_gamma 88.898(5)
_cell_formula_units_Z 2
_cell_length_a 11.3202(7)
_cell_length_b 11.3024(6)
_cell_length_c 16.7461(9)
_cell_measurement_reflns_used 33939
_cell_measurement_temperature 100(2)
_cell_measurement_theta_max 32.53
_cell_measurement_theta_min 1.81
_cell_volume 2004.6(2)
_computing_molecular_graphics 'Olex2 (Dolomanov et al., 2009)'
_computing_publication_material 'Olex2 (Dolomanov et al., 2009)'
_computing_structure_refinement 'ShelXL (Sheldrick, 2015)'
_diffrn_ambient_temperature 100.15
_diffrn_detector_area_resol_mean 5.81
_diffrn_detector_type 'DECTRIS PILATUS 200K'
_diffrn_measured_fraction_theta_full 0.987
_diffrn_measured_fraction_theta_max 0.988
_diffrn_measurement_details
;
 422 frames, detector distance = 40 mm
;
_diffrn_measurement_device 'Eulerian 4-circle diffractometer'
_diffrn_measurement_device_type 'STOE STADIVARI'
_diffrn_measurement_method 'rotation method, \w scans'
_diffrn_radiation_type MoK\a
_diffrn_radiation_wavelength 0.71073
_diffrn_reflns_av_R_equivalents 0.0413
_diffrn_reflns_av_unetI/netI 0.0454
_diffrn_reflns_Laue_measured_fraction_full 0.987
_diffrn_reflns_Laue_measured_fraction_max 0.988
_diffrn_reflns_limit_h_max 12
_diffrn_reflns_limit_h_min -14
_diffrn_reflns_limit_k_max 14
_diffrn_reflns_limit_k_min -14
_diffrn_reflns_limit_l_max 17
_diffrn_reflns_limit_l_min -21
_diffrn_reflns_number 15109
_diffrn_reflns_point_group_measured_fraction_full 0.987
_diffrn_reflns_point_group_measured_fraction_max 0.988
_diffrn_reflns_theta_full 25.242
_diffrn_reflns_theta_max 26.500
_diffrn_reflns_theta_min 1.811
_exptl_absorpt_coefficient_mu 0.448
_exptl_absorpt_correction_T_max 0.9218
_exptl_absorpt_correction_T_min 0.5092
_exptl_absorpt_correction_type multi-scan
_exptl_absorpt_process_details
;
STOE X-Red32, absorption correction by Gaussian integration, analogous to
P. Coppens, "The Evaluation of Absorption and Extinction in Single-Crystal
Structure Analysis", published in: F. R. Ahmed (Editor), "Crystallographic
Computing", Munksgaard, Copenhagen (1970), 255 - 270.
Afterwards scaling of reflection intensities was performed within STOE LANA.
J. Koziskova et al., Acta Chimica Slovaca, vol. 9, no. 2, 2016, 
pp. 136 - 140.
;
_exptl_crystal_colour yellow
_exptl_crystal_colour_primary yellow
_exptl_crystal_density_diffrn 1.280
_exptl_crystal_description block
_exptl_crystal_F_000 820
_exptl_crystal_size_max 0.23
_exptl_crystal_size_mid 0.2
_exptl_crystal_size_min 0.19
_refine_diff_density_max 0.674
_refine_diff_density_min -0.525
_refine_diff_density_rms 0.071
_refine_ls_extinction_method none
_refine_ls_goodness_of_fit_ref 1.026
_refine_ls_hydrogen_treatment constr
_refine_ls_matrix_type full
_refine_ls_number_parameters 495
_refine_ls_number_reflns 8203
_refine_ls_number_restraints 0
_refine_ls_restrained_S_all 1.026
_refine_ls_R_factor_all 0.0603
_refine_ls_R_factor_gt 0.0494
_refine_ls_shift/su_max 0.001
_refine_ls_shift/su_mean 0.000
_refine_ls_structure_factor_coef Fsqd
_refine_ls_weighting_details 'w=1/[\s^2^(Fo^2^)+(0.0766P)^2^+1.3162P] where P=(Fo^2^+2Fc^2^)/3'
_refine_ls_weighting_scheme calc
_refine_ls_wR_factor_gt 0.1285
_refine_ls_wR_factor_ref 0.1362
_reflns_Friedel_coverage 0.000
_reflns_number_gt 6841
_reflns_number_total 8203
_reflns_threshold_expression 'I > 2\s(I)'
_cod_data_source_file d1cc03947d2.cif
_cod_data_source_block sv0754
_cod_depositor_comments 'Adding full bibliography for 7128840--7128846.cif.'
_cod_database_code 7128843
_shelx_shelxl_version_number 2014/7
_shelx_space_group_comment
;
The symmetry employed for this shelxl refinement is uniquely defined
by the following loop, which should always be used as a source of
symmetry information in preference to the above space-group names.
They are only intended as comments.
;
_shelx_estimated_absorpt_t_max 0.920
_shelx_estimated_absorpt_t_min 0.904
_olex2_refinement_description
;
1. Fixed Uiso
 At 1.2 times of:
  All C(H) groups, All C(H,H,H) groups
2.a Ternary CH refined with riding coordinates:
 C17(H17), C20(H20), C29(H29), C32(H32)
2.b Aromatic/amide H refined with riding coordinates:
 C2(H2), C3(H3), C4(H4), C5(H5), C7(H7), C8(H8), C9(H9), C10(H10), C13(H13),
 C14(H14), C15(H15), C25(H25), C26(H26), C27(H27), C38(H38), C39(H39), C40(H40),
  C41(H41), C42(H42), C44(H44), C45(H45), C46(H46), C47(H47), C48(H48)
2.c Idealised Me refined as rotating group:
 C18(H18A,H18B,H18C), C19(H19A,H19B,H19C), C21(H21A,H21B,H21C), C22(H22A,H22B,
 H22C), C30(H30A,H30B,H30C), C31(H31A,H31B,H31C), C33(H33A,H33B,H33C), C34(H34A,
 H34B,H34C)
;
_olex2_submission_special_instructions 'No special instructions were received'

loop_
_space_group_symop_operation_xyz
'x, y, z'
'-x, -y, -z'

loop_
_atom_site_label
_atom_site_type_symbol
_atom_site_fract_x
_atom_site_fract_y
_atom_site_fract_z
_atom_site_U_iso_or_equiv
_atom_site_adp_type
_atom_site_occupancy
_atom_site_site_symmetry_order
_atom_site_calc_flag
_atom_site_refinement_flags_posn
_atom_site_refinement_flags_adp
_atom_site_refinement_flags_occupancy
_atom_site_disorder_assembly
_atom_site_disorder_group
C1 C 0.7214(2) 0.55793(19) 0.16847(14) 0.0217(5) Uani 1 1 d . . . . .
C2 C 0.7469(2) 0.4888(2) 0.23726(16) 0.0249(5) Uani 1 1 d . . . . .
H2 H 0.6997 0.4885 0.2963 0.030 Uiso 1 1 calc R . . . .
C3 C 0.8559(2) 0.42063(19) 0.20103(16) 0.0269(5) Uani 1 1 d . . . . .
H3 H 0.8953 0.3684 0.2321 0.032 Uiso 1 1 calc R . . . .
C4 C 0.8957(2) 0.4438(2) 0.11098(17) 0.0283(5) Uani 1 1 d . . . . .
H4 H 0.9652 0.4088 0.0713 0.034 Uiso 1 1 calc R . . . .
C5 C 0.8129(2) 0.5288(2) 0.09047(15) 0.0241(5) Uani 1 1 d . . . . .
H5 H 0.8177 0.5605 0.0347 0.029 Uiso 1 1 calc R . . . .
C6 C 0.8645(2) 0.76056(19) 0.20914(14) 0.0215(5) Uani 1 1 d . . . . .
C7 C 0.9351(2) 0.68981(19) 0.25297(15) 0.0231(5) Uani 1 1 d . . . . .
H7 H 0.9099 0.6686 0.3128 0.028 Uiso 1 1 calc R . . . .
C8 C 1.0483(2) 0.6572(2) 0.19170(16) 0.0261(5) Uani 1 1 d . . . . .
H8 H 1.1122 0.6104 0.2033 0.031 Uiso 1 1 calc R . . . .
C9 C 1.0502(2) 0.7064(2) 0.10967(16) 0.0271(5) Uani 1 1 d . . . . .
H9 H 1.1150 0.6972 0.0570 0.032 Uiso 1 1 calc R . . . .
C10 C 0.9382(2) 0.77179(19) 0.12031(15) 0.0228(5) Uani 1 1 d . . . . .
H10 H 0.9161 0.8154 0.0760 0.027 Uiso 1 1 calc R . . . .
C11 C 0.5429(2) 0.63337(19) 0.12896(14) 0.0214(5) Uani 1 1 d . . . . .
C12 C 0.4383(2) 0.55603(19) 0.16406(14) 0.0223(5) Uani 1 1 d . . . . .
C13 C 0.3610(2) 0.5433(2) 0.11568(15) 0.0250(5) Uani 1 1 d . . . . .
H13 H 0.2905 0.4905 0.1376 0.030 Uiso 1 1 calc R . . . .
C14 C 0.3855(2) 0.6063(2) 0.03623(15) 0.0268(5) Uani 1 1 d . . . . .
H14 H 0.3319 0.5963 0.0043 0.032 Uiso 1 1 calc R . . . .
C15 C 0.4866(2) 0.6830(2) 0.00349(15) 0.0260(5) Uani 1 1 d . . . . .
H15 H 0.5011 0.7272 -0.0504 0.031 Uiso 1 1 calc R . . . .
C16 C 0.5691(2) 0.6973(2) 0.04819(14) 0.0232(5) Uani 1 1 d . . . . .
C17 C 0.4094(2) 0.4836(2) 0.25044(15) 0.0237(5) Uani 1 1 d . . . . .
H17 H 0.4557 0.5217 0.2827 0.028 Uiso 1 1 calc R . . . .
C18 C 0.2692(2) 0.4810(2) 0.30419(16) 0.0298(5) Uani 1 1 d . . . . .
H18A H 0.2225 0.4356 0.2775 0.036 Uiso 1 1 calc GR . . . .
H18B H 0.2381 0.5625 0.3076 0.036 Uiso 1 1 calc GR . . . .
H18C H 0.2575 0.4433 0.3617 0.036 Uiso 1 1 calc GR . . . .
C19 C 0.4587(3) 0.3566(2) 0.23828(16) 0.0300(5) Uani 1 1 d . . . . .
H19A H 0.4460 0.3127 0.2942 0.036 Uiso 1 1 calc GR . . . .
H19B H 0.5484 0.3601 0.2046 0.036 Uiso 1 1 calc GR . . . .
H19C H 0.4129 0.3162 0.2084 0.036 Uiso 1 1 calc GR . . . .
C20 C 0.6809(3) 0.7816(2) 0.00810(15) 0.0281(5) Uani 1 1 d . . . . .
H20 H 0.7309 0.7781 0.0473 0.034 Uiso 1 1 calc R . . . .
C21 C 0.6379(3) 0.9103(2) -0.00209(18) 0.0386(7) Uani 1 1 d . . . . .
H21A H 0.5831 0.9324 0.0534 0.046 Uiso 1 1 calc GR . . . .
H21B H 0.5917 0.9167 -0.0423 0.046 Uiso 1 1 calc GR . . . .
H21C H 0.7114 0.9638 -0.0238 0.046 Uiso 1 1 calc GR . . . .
C22 C 0.7674(3) 0.7471(2) -0.07896(16) 0.0319(6) Uani 1 1 d . . . . .
H22A H 0.7221 0.7553 -0.1197 0.038 Uiso 1 1 calc GR . . . .
H22B H 0.7934 0.6645 -0.0727 0.038 Uiso 1 1 calc GR . . . .
H22C H 0.8418 0.7996 -0.0999 0.038 Uiso 1 1 calc GR . . . .
C23 C 0.7355(2) 0.91580(19) 0.29018(14) 0.0212(4) Uani 1 1 d . . . . .
C24 C 0.7196(2) 0.9079(2) 0.37803(15) 0.0241(5) Uani 1 1 d . . . . .
C25 C 0.7121(3) 1.0124(2) 0.41616(16) 0.0296(5) Uani 1 1 d . . . . .
H25 H 0.7015 1.0083 0.4751 0.036 Uiso 1 1 calc R . . . .
C26 C 0.7197(3) 1.1230(2) 0.37021(17) 0.0307(5) Uani 1 1 d . . . . .
H26 H 0.7149 1.1936 0.3974 0.037 Uiso 1 1 calc R . . . .
C27 C 0.7343(2) 1.1294(2) 0.28453(16) 0.0272(5) Uani 1 1 d . . . . .
H27 H 0.7385 1.2052 0.2534 0.033 Uiso 1 1 calc R . . . .
C28 C 0.7428(2) 1.0276(2) 0.24282(15) 0.0231(5) Uani 1 1 d . . . . .
C29 C 0.7116(2) 0.7900(2) 0.43226(15) 0.0258(5) Uani 1 1 d . . . . .
H29 H 0.7165 0.7245 0.3954 0.031 Uiso 1 1 calc R . . . .
C30 C 0.8232(3) 0.7785(2) 0.46495(17) 0.0323(6) Uani 1 1 d . . . . .
H30A H 0.8149 0.8360 0.5065 0.039 Uiso 1 1 calc GR . . . .
H30B H 0.9017 0.7945 0.4169 0.039 Uiso 1 1 calc GR . . . .
H30C H 0.8242 0.6978 0.4922 0.039 Uiso 1 1 calc GR . . . .
C31 C 0.5870(3) 0.7756(2) 0.50724(16) 0.0344(6) Uani 1 1 d . . . . .
H31A H 0.5826 0.6966 0.5384 0.041 Uiso 1 1 calc GR . . . .
H31B H 0.5168 0.7842 0.4855 0.041 Uiso 1 1 calc GR . . . .
H31C H 0.5821 0.8367 0.5457 0.041 Uiso 1 1 calc GR . . . .
C32 C 0.7642(2) 1.0413(2) 0.14780(15) 0.0247(5) Uani 1 1 d . . . . .
H32 H 0.7500 0.9619 0.1308 0.030 Uiso 1 1 calc R . . . .
C33 C 0.6732(3) 1.1295(2) 0.12475(17) 0.0322(6) Uani 1 1 d . . . . .
H33A H 0.6880 1.2088 0.1387 0.039 Uiso 1 1 calc GR . . . .
H33B H 0.5865 1.1038 0.1573 0.039 Uiso 1 1 calc GR . . . .
H33C H 0.6870 1.1323 0.0636 0.039 Uiso 1 1 calc GR . . . .
C34 C 0.9005(3) 1.0814(2) 0.09709(16) 0.0319(6) Uani 1 1 d . . . . .
H34A H 0.9148 1.0839 0.0358 0.038 Uiso 1 1 calc GR . . . .
H34B H 0.9582 1.0250 0.1122 0.038 Uiso 1 1 calc GR . . . .
H34C H 0.9153 1.1607 0.1109 0.038 Uiso 1 1 calc GR . . . .
C35 C 0.3937(2) 0.7594(2) 0.35819(14) 0.0217(5) Uani 1 1 d . . . . .
C36 C 0.3950(2) 0.84336(19) 0.29452(15) 0.0224(5) Uani 1 1 d . . . . .
C37 C 0.2931(2) 0.7128(2) 0.43596(14) 0.0234(5) Uani 1 1 d . . . . .
C38 C 0.3137(3) 0.6077(2) 0.48108(15) 0.0273(5) Uani 1 1 d . . . . .
H38 H 0.3932 0.5709 0.4623 0.033 Uiso 1 1 calc R . . . .
C39 C 0.2197(3) 0.5569(2) 0.55266(16) 0.0328(6) Uani 1 1 d . . . . .
H39 H 0.2351 0.4851 0.5820 0.039 Uiso 1 1 calc R . . . .
C40 C 0.1034(3) 0.6095(3) 0.58192(17) 0.0375(6) Uani 1 1 d . . . . .
H40 H 0.0388 0.5739 0.6307 0.045 Uiso 1 1 calc R . . . .
C41 C 0.0826(3) 0.7154(3) 0.53871(17) 0.0382(6) Uani 1 1 d . . . . .
H41 H 0.0035 0.7527 0.5588 0.046 Uiso 1 1 calc R . . . .
C42 C 0.1758(2) 0.7670(2) 0.46689(16) 0.0308(5) Uani 1 1 d . . . . .
H42 H 0.1602 0.8395 0.4384 0.037 Uiso 1 1 calc R . . . .
C43 C 0.2936(2) 0.9230(2) 0.28600(14) 0.0231(5) Uani 1 1 d . . . . .
C44 C 0.2004(3) 0.8825(2) 0.25877(19) 0.0342(6) Uani 1 1 d . . . . .
H44 H 0.2044 0.8048 0.2411 0.041 Uiso 1 1 calc R . . . .
C45 C 0.1005(3) 0.9560(3) 0.2574(2) 0.0413(7) Uani 1 1 d . . . . .
H45 H 0.0356 0.9274 0.2400 0.050 Uiso 1 1 calc R . . . .
C46 C 0.0954(3) 1.0696(2) 0.28088(18) 0.0378(6) Uani 1 1 d . . . . .
H46 H 0.0264 1.1186 0.2808 0.045 Uiso 1 1 calc R . . . .
C47 C 0.1908(3) 1.1124(2) 0.30469(17) 0.0352(6) Uani 1 1 d . . . . .
H47 H 0.1883 1.1915 0.3195 0.042 Uiso 1 1 calc R . . . .
C48 C 0.2909(3) 1.0393(2) 0.30700(17) 0.0307(5) Uani 1 1 d . . . . .
H48 H 0.3569 1.0689 0.3228 0.037 Uiso 1 1 calc R . . . .
Fe1 Fe 0.89422(3) 0.59848(3) 0.16720(2) 0.02040(11) Uani 1 1 d . . . . .
N1 N 0.62733(18) 0.64591(16) 0.17676(12) 0.0208(4) Uani 1 1 d . . . . .
N2 N 0.74236(18) 0.80806(16) 0.24758(12) 0.0195(4) Uani 1 1 d . . . . .
O1 O 0.50958(15) 0.70392(13) 0.34366(10) 0.0216(3) Uani 1 1 d . . . . .
O2 O 0.51030(15) 0.85604(13) 0.22753(10) 0.0217(3) Uani 1 1 d . . . . .
Si1 Si 0.60536(6) 0.75128(5) 0.24599(4) 0.01890(15) Uani 1 1 d . . . . .

loop_
_atom_site_aniso_label
_atom_site_aniso_U_11
_atom_site_aniso_U_22
_atom_site_aniso_U_33
_atom_site_aniso_U_23
_atom_site_aniso_U_13
_atom_site_aniso_U_12
C1 0.0276(12) 0.0167(10) 0.0232(11) -0.0017(8) -0.0118(9) 0.0014(9)
C2 0.0334(13) 0.0175(10) 0.0277(12) 0.0005(9) -0.0160(10) -0.0003(9)
C3 0.0305(13) 0.0150(10) 0.0382(14) 0.0022(9) -0.0169(11) 0.0001(9)
C4 0.0320(13) 0.0195(11) 0.0375(14) -0.0076(10) -0.0158(11) 0.0053(10)
C5 0.0293(12) 0.0188(10) 0.0265(12) -0.0050(9) -0.0119(10) 0.0032(9)
C6 0.0267(12) 0.0167(10) 0.0235(11) -0.0010(8) -0.0120(9) 0.0020(9)
C7 0.0286(12) 0.0182(10) 0.0261(12) -0.0017(9) -0.0144(10) 0.0018(9)
C8 0.0288(13) 0.0193(11) 0.0343(13) -0.0042(9) -0.0156(11) 0.0026(9)
C9 0.0299(13) 0.0197(11) 0.0309(13) -0.0039(9) -0.0092(10) 0.0013(9)
C10 0.0270(12) 0.0150(10) 0.0254(12) 0.0005(8) -0.0085(10) 0.0002(9)
C11 0.0287(12) 0.0171(10) 0.0230(11) -0.0057(8) -0.0137(9) 0.0054(9)
C12 0.0290(12) 0.0188(10) 0.0220(11) -0.0061(9) -0.0114(9) 0.0043(9)
C13 0.0256(12) 0.0236(11) 0.0286(12) -0.0070(9) -0.0118(10) 0.0045(9)
C14 0.0312(13) 0.0296(12) 0.0261(12) -0.0102(10) -0.0165(10) 0.0096(10)
C15 0.0349(14) 0.0243(11) 0.0227(11) -0.0022(9) -0.0150(10) 0.0054(10)
C16 0.0297(13) 0.0191(10) 0.0219(11) -0.0037(9) -0.0101(10) 0.0054(9)
C17 0.0299(13) 0.0196(11) 0.0248(12) -0.0026(9) -0.0136(10) 0.0003(9)
C18 0.0339(14) 0.0282(12) 0.0272(12) -0.0008(10) -0.0105(11) -0.0010(10)
C19 0.0406(15) 0.0209(11) 0.0319(13) -0.0011(10) -0.0172(11) 0.0029(10)
C20 0.0399(15) 0.0248(12) 0.0239(12) 0.0022(9) -0.0179(11) -0.0025(10)
C21 0.061(2) 0.0244(13) 0.0346(14) 0.0027(11) -0.0237(14) -0.0016(12)
C22 0.0381(15) 0.0347(14) 0.0244(12) 0.0030(10) -0.0140(11) -0.0061(11)
C23 0.0231(11) 0.0192(10) 0.0235(11) -0.0034(9) -0.0105(9) 0.0032(9)
C24 0.0273(12) 0.0227(11) 0.0254(12) -0.0032(9) -0.0126(10) 0.0021(9)
C25 0.0388(15) 0.0282(12) 0.0255(12) -0.0074(10) -0.0144(11) 0.0021(11)
C26 0.0379(15) 0.0224(12) 0.0357(14) -0.0111(10) -0.0154(11) 0.0026(10)
C27 0.0326(13) 0.0184(11) 0.0332(13) -0.0030(9) -0.0144(11) 0.0024(9)
C28 0.0241(12) 0.0199(11) 0.0272(12) -0.0029(9) -0.0109(9) 0.0022(9)
C29 0.0334(14) 0.0247(12) 0.0224(11) -0.0003(9) -0.0141(10) -0.0001(10)
C30 0.0429(16) 0.0317(13) 0.0293(13) -0.0019(10) -0.0217(12) 0.0022(11)
C31 0.0421(16) 0.0382(14) 0.0236(12) -0.0025(11) -0.0121(11) -0.0040(12)
C32 0.0340(13) 0.0156(10) 0.0252(12) 0.0008(9) -0.0118(10) 0.0021(9)
C33 0.0452(16) 0.0234(12) 0.0325(13) -0.0021(10) -0.0198(12) 0.0096(11)
C34 0.0391(15) 0.0228(12) 0.0301(13) 0.0004(10) -0.0079(11) 0.0001(10)
C35 0.0251(12) 0.0204(11) 0.0222(11) -0.0037(9) -0.0110(9) 0.0028(9)
C36 0.0285(12) 0.0185(10) 0.0237(11) -0.0034(9) -0.0129(10) 0.0019(9)
C37 0.0291(13) 0.0250(11) 0.0191(11) -0.0038(9) -0.0115(9) -0.0013(9)
C38 0.0346(14) 0.0255(12) 0.0223(11) -0.0021(9) -0.0106(10) 0.0008(10)
C39 0.0441(16) 0.0321(13) 0.0223(12) 0.0026(10) -0.0123(11) -0.0061(11)
C40 0.0369(15) 0.0501(17) 0.0225(12) 0.0024(11) -0.0073(11) -0.0112(13)
C41 0.0270(14) 0.0596(18) 0.0273(13) -0.0010(12) -0.0092(11) 0.0020(13)
C42 0.0307(14) 0.0398(14) 0.0236(12) -0.0012(10) -0.0123(10) 0.0051(11)
C43 0.0263(12) 0.0218(11) 0.0220(11) 0.0011(9) -0.0103(9) 0.0035(9)
C44 0.0392(15) 0.0215(12) 0.0492(16) 0.0019(11) -0.0259(13) 0.0004(11)
C45 0.0345(15) 0.0351(14) 0.0606(19) 0.0123(13) -0.0289(14) -0.0054(12)
C46 0.0296(14) 0.0377(15) 0.0404(15) 0.0112(12) -0.0093(12) 0.0097(11)
C47 0.0453(16) 0.0265(13) 0.0334(14) -0.0040(10) -0.0130(12) 0.0133(12)
C48 0.0369(14) 0.0249(12) 0.0342(13) -0.0034(10) -0.0175(11) 0.0071(10)
Fe1 0.02575(19) 0.01505(17) 0.02269(18) -0.00097(12) -0.01158(14) 0.00300(12)
N1 0.0247(10) 0.0186(9) 0.0218(9) -0.0014(7) -0.0116(8) 0.0036(7)
N2 0.0244(10) 0.0163(8) 0.0196(9) -0.0025(7) -0.0098(8) 0.0022(7)
O1 0.0260(9) 0.0189(7) 0.0215(8) 0.0002(6) -0.0109(7) 0.0033(6)
O2 0.0254(9) 0.0191(7) 0.0218(8) 0.0010(6) -0.0105(7) 0.0035(6)
Si1 0.0246(3) 0.0159(3) 0.0180(3) 0.0000(2) -0.0102(2) 0.0027(2)

loop_
_atom_type_symbol
_atom_type_description
_atom_type_scat_dispersion_real
_atom_type_scat_dispersion_imag
_atom_type_scat_source
C C 0.0033 0.0016 'International Tables Vol C Tables 4.2.6.8 and 6.1.1.4'
H H 0.0000 0.0000 'International Tables Vol C Tables 4.2.6.8 and 6.1.1.4'
Fe Fe 0.3463 0.8444 'International Tables Vol C Tables 4.2.6.8 and 6.1.1.4'
N N 0.0061 0.0033 'International Tables Vol C Tables 4.2.6.8 and 6.1.1.4'
O O 0.0106 0.0060 'International Tables Vol C Tables 4.2.6.8 and 6.1.1.4'
Si Si 0.0817 0.0704 'International Tables Vol C Tables 4.2.6.8 and 6.1.1.4'

loop_
_geom_angle_atom_site_label_1
_geom_angle_atom_site_label_2
_geom_angle_atom_site_label_3
_geom_angle
_geom_angle_site_symmetry_1
_geom_angle_site_symmetry_3
_geom_angle_publ_flag
C2 C1 Fe1 70.28(14) . . ?
C5 C1 C2 107.7(2) . . ?
C5 C1 Fe1 70.40(14) . . ?
N1 C1 C2 126.0(2) . . ?
N1 C1 C5 126.1(2) . . ?
N1 C1 Fe1 121.56(15) . . ?
C1 C2 H2 126.2 . . ?
C1 C2 Fe1 68.25(13) . . ?
C3 C2 C1 107.6(2) . . ?
C3 C2 H2 126.2 . . ?
C3 C2 Fe1 69.87(14) . . ?
Fe1 C2 H2 127.2 . . ?
C2 C3 H3 125.7 . . ?
C2 C3 Fe1 69.22(13) . . ?
C4 C3 C2 108.6(2) . . ?
C4 C3 H3 125.7 . . ?
C4 C3 Fe1 70.59(13) . . ?
Fe1 C3 H3 126.1 . . ?
C3 C4 H4 126.0 . . ?
C3 C4 C5 107.9(2) . . ?
C3 C4 Fe1 69.09(13) . . ?
C5 C4 H4 126.0 . . ?
C5 C4 Fe1 68.64(13) . . ?
Fe1 C4 H4 127.8 . . ?
C1 C5 H5 125.9 . . ?
C1 C5 Fe1 68.27(13) . . ?
C4 C5 C1 108.1(2) . . ?
C4 C5 H5 125.9 . . ?
C4 C5 Fe1 70.66(13) . . ?
Fe1 C5 H5 126.7 . . ?
C7 C6 Fe1 69.81(12) . . ?
C10 C6 C7 107.1(2) . . ?
C10 C6 Fe1 70.45(12) . . ?
C10 C6 N2 126.85(19) . . ?
N2 C6 C7 126.1(2) . . ?
N2 C6 Fe1 123.82(16) . . ?
C6 C7 H7 125.9 . . ?
C6 C7 Fe1 68.44(12) . . ?
C8 C7 C6 108.2(2) . . ?
C8 C7 H7 125.9 . . ?
C8 C7 Fe1 70.93(13) . . ?
Fe1 C7 H7 126.3 . . ?
C7 C8 H8 125.8 . . ?
C7 C8 C9 108.5(2) . . ?
C7 C8 Fe1 68.64(14) . . ?
C9 C8 H8 125.8 . . ?
C9 C8 Fe1 69.68(14) . . ?
Fe1 C8 H8 127.5 . . ?
C8 C9 H9 126.0 . . ?
C8 C9 C10 108.0(2) . . ?
C8 C9 Fe1 69.89(14) . . ?
C10 C9 H9 126.0 . . ?
C10 C9 Fe1 69.11(14) . . ?
Fe1 C9 H9 126.6 . . ?
C6 C10 H10 125.9 . . ?
C6 C10 Fe1 68.17(12) . . ?
C9 C10 C6 108.3(2) . . ?
C9 C10 H10 125.9 . . ?
C9 C10 Fe1 70.25(13) . . ?
Fe1 C10 H10 127.3 . . ?
C12 C11 C16 121.5(2) . . ?
C12 C11 N1 119.2(2) . . ?
C16 C11 N1 119.3(2) . . ?
C11 C12 C17 122.6(2) . . ?
C13 C12 C11 117.9(2) . . ?
C13 C12 C17 119.5(2) . . ?
C12 C13 H13 119.4 . . ?
C14 C13 C12 121.1(2) . . ?
C14 C13 H13 119.4 . . ?
C13 C14 H14 119.8 . . ?
C15 C14 C13 120.3(2) . . ?
C15 C14 H14 119.8 . . ?
C14 C15 H15 119.4 . . ?
C14 C15 C16 121.1(2) . . ?
C16 C15 H15 119.4 . . ?
C11 C16 C20 123.2(2) . . ?
C15 C16 C11 118.0(2) . . ?
C15 C16 C20 118.8(2) . . ?
C12 C17 H17 107.7 . . ?
C12 C17 C18 112.96(19) . . ?
C12 C17 C19 110.01(19) . . ?
C18 C17 H17 107.7 . . ?
C18 C17 C19 110.7(2) . . ?
C19 C17 H17 107.7 . . ?
C17 C18 H18A 109.5 . . ?
C17 C18 H18B 109.5 . . ?
C17 C18 H18C 109.5 . . ?
H18A C18 H18B 109.5 . . ?
H18A C18 H18C 109.5 . . ?
H18B C18 H18C 109.5 . . ?
C17 C19 H19A 109.5 . . ?
C17 C19 H19B 109.5 . . ?
C17 C19 H19C 109.5 . . ?
H19A C19 H19B 109.5 . . ?
H19A C19 H19C 109.5 . . ?
H19B C19 H19C 109.5 . . ?
C16 C20 H20 107.9 . . ?
C16 C20 C21 110.9(2) . . ?
C16 C20 C22 112.5(2) . . ?
C21 C20 H20 107.9 . . ?
C21 C20 C22 109.5(2) . . ?
C22 C20 H20 107.9 . . ?
C20 C21 H21A 109.5 . . ?
C20 C21 H21B 109.5 . . ?
C20 C21 H21C 109.5 . . ?
H21A C21 H21B 109.5 . . ?
H21A C21 H21C 109.5 . . ?
H21B C21 H21C 109.5 . . ?
C20 C22 H22A 109.5 . . ?
C20 C22 H22B 109.5 . . ?
C20 C22 H22C 109.5 . . ?
H22A C22 H22B 109.5 . . ?
H22A C22 H22C 109.5 . . ?
H22B C22 H22C 109.5 . . ?
C24 C23 N2 120.35(19) . . ?
C28 C23 C24 120.6(2) . . ?
C28 C23 N2 119.07(19) . . ?
C23 C24 C29 122.9(2) . . ?
C25 C24 C23 118.4(2) . . ?
C25 C24 C29 118.6(2) . . ?
C24 C25 H25 119.2 . . ?
C24 C25 C26 121.6(2) . . ?
C26 C25 H25 119.2 . . ?
C25 C26 H26 120.3 . . ?
C27 C26 C25 119.4(2) . . ?
C27 C26 H26 120.3 . . ?
C26 C27 H27 119.2 . . ?
C26 C27 C28 121.6(2) . . ?
C28 C27 H27 119.2 . . ?
C23 C28 C32 122.8(2) . . ?
C27 C28 C23 118.4(2) . . ?
C27 C28 C32 118.8(2) . . ?
C24 C29 H29 108.1 . . ?
C24 C29 C30 110.3(2) . . ?
C24 C29 C31 111.7(2) . . ?
C30 C29 H29 108.1 . . ?
C31 C29 H29 108.1 . . ?
C31 C29 C30 110.4(2) . . ?
C29 C30 H30A 109.5 . . ?
C29 C30 H30B 109.5 . . ?
C29 C30 H30C 109.5 . . ?
H30A C30 H30B 109.5 . . ?
H30A C30 H30C 109.5 . . ?
H30B C30 H30C 109.5 . . ?
C29 C31 H31A 109.5 . . ?
C29 C31 H31B 109.5 . . ?
C29 C31 H31C 109.5 . . ?
H31A C31 H31B 109.5 . . ?
H31A C31 H31C 109.5 . . ?
H31B C31 H31C 109.5 . . ?
C28 C32 H32 108.2 . . ?
C28 C32 C33 112.2(2) . . ?
C28 C32 C34 110.3(2) . . ?
C33 C32 H32 108.2 . . ?
C33 C32 C34 109.8(2) . . ?
C34 C32 H32 108.2 . . ?
C32 C33 H33A 109.5 . . ?
C32 C33 H33B 109.5 . . ?
C32 C33 H33C 109.5 . . ?
H33A C33 H33B 109.5 . . ?
H33A C33 H33C 109.5 . . ?
H33B C33 H33C 109.5 . . ?
C32 C34 H34A 109.5 . . ?
C32 C34 H34B 109.5 . . ?
C32 C34 H34C 109.5 . . ?
H34A C34 H34B 109.5 . . ?
H34A C34 H34C 109.5 . . ?
H34B C34 H34C 109.5 . . ?
C36 C35 C37 132.0(2) . . ?
C36 C35 O1 112.6(2) . . ?
O1 C35 C37 115.30(19) . . ?
C35 C36 C43 129.6(2) . . ?
C35 C36 O2 114.1(2) . . ?
O2 C36 C43 116.33(19) . . ?
C38 C37 C35 118.5(2) . . ?
C38 C37 C42 118.1(2) . . ?
C42 C37 C35 123.3(2) . . ?
C37 C38 H38 119.6 . . ?
C39 C38 C37 120.9(2) . . ?
C39 C38 H38 119.6 . . ?
C38 C39 H39 119.6 . . ?
C38 C39 C40 120.8(2) . . ?
C40 C39 H39 119.6 . . ?
C39 C40 H40 120.5 . . ?
C39 C40 C41 118.9(3) . . ?
C41 C40 H40 120.5 . . ?
C40 C41 H41 119.6 . . ?
C42 C41 C40 120.9(3) . . ?
C42 C41 H41 119.6 . . ?
C37 C42 H42 119.8 . . ?
C41 C42 C37 120.4(2) . . ?
C41 C42 H42 119.8 . . ?
C44 C43 C36 120.8(2) . . ?
C44 C43 C48 119.7(2) . . ?
C48 C43 C36 119.5(2) . . ?
C43 C44 H44 120.1 . . ?
C43 C44 C45 119.8(2) . . ?
C45 C44 H44 120.1 . . ?
C44 C45 H45 119.8 . . ?
C46 C45 C44 120.5(3) . . ?
C46 C45 H45 119.8 . . ?
C45 C46 H46 120.0 . . ?
C45 C46 C47 120.0(2) . . ?
C47 C46 H46 120.0 . . ?
C46 C47 H47 119.9 . . ?
C46 C47 C48 120.1(2) . . ?
C48 C47 H47 119.9 . . ?
C43 C48 C47 119.8(2) . . ?
C43 C48 H48 120.1 . . ?
C47 C48 H48 120.1 . . ?
C1 Fe1 C2 41.47(9) . . ?
C1 Fe1 C3 69.35(9) . . ?
C1 Fe1 C4 69.13(10) . . ?
C1 Fe1 C5 41.33(9) . . ?
C1 Fe1 C7 126.17(10) . . ?
C1 Fe1 C8 166.59(10) . . ?
C1 Fe1 C9 145.27(9) . . ?
C1 Fe1 C10 109.98(9) . . ?
C2 Fe1 C3 40.91(10) . . ?
C2 Fe1 C4 68.52(10) . . ?
C2 Fe1 C5 69.11(10) . . ?
C2 Fe1 C8 132.33(10) . . ?
C2 Fe1 C9 172.76(10) . . ?
C2 Fe1 C10 142.11(9) . . ?
C3 Fe1 C4 40.32(10) . . ?
C3 Fe1 C8 113.84(9) . . ?
C3 Fe1 C9 137.36(10) . . ?
C5 Fe1 C3 68.55(9) . . ?
C5 Fe1 C4 40.70(9) . . ?
C5 Fe1 C8 151.94(10) . . ?
C5 Fe1 C9 117.72(10) . . ?
C5 Fe1 C10 106.76(9) . . ?
C6 Fe1 C1 100.43(9) . . ?
C6 Fe1 C2 109.09(10) . . ?
C6 Fe1 C3 144.50(10) . . ?
C6 Fe1 C4 167.10(9) . . ?
C6 Fe1 C5 126.40(9) . . ?
C6 Fe1 C7 41.75(8) . . ?
C6 Fe1 C8 69.20(9) . . ?
C6 Fe1 C9 69.33(9) . . ?
C6 Fe1 C10 41.38(9) . . ?
C7 Fe1 C2 105.40(10) . . ?
C7 Fe1 C3 116.38(9) . . ?
C7 Fe1 C4 150.82(9) . . ?
C7 Fe1 C5 165.92(9) . . ?
C7 Fe1 C8 40.44(10) . . ?
C7 Fe1 C9 68.53(10) . . ?
C7 Fe1 C10 69.12(9) . . ?
C8 Fe1 C4 122.24(10) . . ?
C9 Fe1 C4 114.65(10) . . ?
C9 Fe1 C8 40.44(10) . . ?
C10 Fe1 C3 173.91(10) . . ?
C10 Fe1 C4 133.59(10) . . ?
C10 Fe1 C8 68.30(9) . . ?
C10 Fe1 C9 40.65(9) . . ?
C1 N1 C11 116.08(17) . . ?
C1 N1 Si1 121.96(15) . . ?
C11 N1 Si1 121.69(14) . . ?
C6 N2 C23 117.09(18) . . ?
C6 N2 Si1 125.52(15) . . ?
C23 N2 Si1 117.37(15) . . ?
C35 O1 Si1 108.96(13) . . ?
C36 O2 Si1 108.22(13) . . ?
N2 Si1 N1 112.98(10) . . ?
O1 Si1 N1 112.28(9) . . ?
O1 Si1 N2 111.85(9) . . ?
O2 Si1 N1 110.57(9) . . ?
O2 Si1 N2 112.61(9) . . ?
O2 Si1 O1 95.33(8) . . ?

loop_
_geom_bond_atom_site_label_1
_geom_bond_atom_site_label_2
_geom_bond_distance
_geom_bond_site_symmetry_2
_geom_bond_publ_flag
C1 C2 1.433(3) . ?
C1 C5 1.429(3) . ?
C1 Fe1 2.010(2) . ?
C1 N1 1.425(3) . ?
C2 H2 0.9500 . ?
C2 C3 1.427(3) . ?
C2 Fe1 2.037(3) . ?
C3 H3 0.9500 . ?
C3 C4 1.417(4) . ?
C3 Fe1 2.046(2) . ?
C4 H4 0.9500 . ?
C4 C5 1.428(3) . ?
C4 Fe1 2.065(2) . ?
C5 H5 0.9500 . ?
C5 Fe1 2.039(2) . ?
C6 C7 1.439(3) . ?
C6 C10 1.431(3) . ?
C6 Fe1 2.010(2) . ?
C6 N2 1.433(3) . ?
C7 H7 0.9500 . ?
C7 C8 1.412(3) . ?
C7 Fe1 2.028(2) . ?
C8 H8 0.9500 . ?
C8 C9 1.422(3) . ?
C8 Fe1 2.058(2) . ?
C9 H9 0.9500 . ?
C9 C10 1.422(3) . ?
C9 Fe1 2.055(3) . ?
C10 H10 0.9500 . ?
C10 Fe1 2.040(2) . ?
C11 C12 1.406(3) . ?
C11 C16 1.406(3) . ?
C11 N1 1.457(3) . ?
C12 C13 1.397(3) . ?
C12 C17 1.522(3) . ?
C13 H13 0.9500 . ?
C13 C14 1.385(3) . ?
C14 H14 0.9500 . ?
C14 C15 1.370(4) . ?
C15 H15 0.9500 . ?
C15 C16 1.401(3) . ?
C16 C20 1.516(3) . ?
C17 H17 1.0000 . ?
C17 C18 1.535(3) . ?
C17 C19 1.538(3) . ?
C18 H18A 0.9800 . ?
C18 H18B 0.9800 . ?
C18 H18C 0.9800 . ?
C19 H19A 0.9800 . ?
C19 H19B 0.9800 . ?
C19 H19C 0.9800 . ?
C20 H20 1.0000 . ?
C20 C21 1.536(3) . ?
C20 C22 1.539(4) . ?
C21 H21A 0.9800 . ?
C21 H21B 0.9800 . ?
C21 H21C 0.9800 . ?
C22 H22A 0.9800 . ?
C22 H22B 0.9800 . ?
C22 H22C 0.9800 . ?
C23 C24 1.414(3) . ?
C23 C28 1.410(3) . ?
C23 N2 1.460(3) . ?
C24 C25 1.387(3) . ?
C24 C29 1.521(3) . ?
C25 H25 0.9500 . ?
C25 C26 1.387(4) . ?
C26 H26 0.9500 . ?
C26 C27 1.382(4) . ?
C27 H27 0.9500 . ?
C27 C28 1.390(3) . ?
C28 C32 1.518(3) . ?
C29 H29 1.0000 . ?
C29 C30 1.537(3) . ?
C29 C31 1.535(4) . ?
C30 H30A 0.9800 . ?
C30 H30B 0.9800 . ?
C30 H30C 0.9800 . ?
C31 H31A 0.9800 . ?
C31 H31B 0.9800 . ?
C31 H31C 0.9800 . ?
C32 H32 1.0000 . ?
C32 C33 1.535(3) . ?
C32 C34 1.538(4) . ?
C33 H33A 0.9800 . ?
C33 H33B 0.9800 . ?
C33 H33C 0.9800 . ?
C34 H34A 0.9800 . ?
C34 H34B 0.9800 . ?
C34 H34C 0.9800 . ?
C35 C36 1.350(3) . ?
C35 C37 1.466(3) . ?
C35 O1 1.398(3) . ?
C36 C43 1.481(3) . ?
C36 O2 1.401(3) . ?
C37 C38 1.401(3) . ?
C37 C42 1.405(3) . ?
C38 H38 0.9500 . ?
C38 C39 1.385(4) . ?
C39 H39 0.9500 . ?
C39 C40 1.385(4) . ?
C40 H40 0.9500 . ?
C40 C41 1.393(4) . ?
C41 H41 0.9500 . ?
C41 C42 1.385(4) . ?
C42 H42 0.9500 . ?
C43 C44 1.385(4) . ?
C43 C48 1.392(3) . ?
C44 H44 0.9500 . ?
C44 C45 1.396(4) . ?
C45 H45 0.9500 . ?
C45 C46 1.375(4) . ?
C46 H46 0.9500 . ?
C46 C47 1.382(4) . ?
C47 H47 0.9500 . ?
C47 C48 1.399(4) . ?
C48 H48 0.9500 . ?
N1 Si1 1.7020(19) . ?
N2 Si1 1.699(2) . ?
O1 Si1 1.6667(17) . ?
O2 Si1 1.6608(16) . ?
